data_7206291
loop_
_publ_author_name
'Wang, Jun-Jie'
'Hu, Tong-Liang'
'Bu, Xian-He'

_publ_section_title
;
 Cadmium(ii) and zinc(ii) metal--organic frameworks with
 anthracene-based dicarboxylic ligands: solvothermal synthesis, crystal
 structures, and luminescent properties
;
_journal_issue 16
_journal_name_full CrystEngComm
_journal_page_first 5152
_journal_paper_doi 10.1039/c1ce05287j
_journal_volume 13
_journal_year 2011
_chemical_formula_sum 'C10 H12 Cd Cl2 N O2'
_chemical_formula_weight 361.51
_chemical_name_systematic
;
?
;
_space_group_IT_number 2
_symmetry_cell_setting triclinic
_symmetry_space_group_name_Hall '-P 1'
_symmetry_space_group_name_H-M 'P -1'
_atom_sites_solution_hydrogens geom
_atom_sites_solution_primary direct
_atom_sites_solution_secondary difmap
_audit_creation_method SHELXL-97
_cell_angle_alpha 104.61(3)
_cell_angle_beta 101.05(3)
_cell_angle_gamma 99.64(3)
_cell_formula_units_Z 2
_cell_length_a 7.2223(14)
_cell_length_b 8.2583(17)
_cell_length_c 11.575(2)
_cell_measurement_reflns_used 6199
_cell_measurement_temperature 293(2)
_cell_measurement_theta_max 27.5
_cell_measurement_theta_min 3.1
_cell_volume 638.5(3)
_computing_cell_refinement PROCESS-AUTO
_computing_data_collection PROCESS-AUTO
_computing_data_reduction CrystalStructure
_computing_structure_refinement 'SHELXL-97 (Sheldrick, 1997)'
_computing_structure_solution 'SHELXS-97 (Sheldrick, 1990)'
_diffrn_ambient_temperature 293(2)
_diffrn_measured_fraction_theta_full 0.996
_diffrn_measured_fraction_theta_max 0.996
_diffrn_measurement_device_type SCX-MINI
_diffrn_measurement_method '\w scans'
_diffrn_radiation_monochromator graphite
_diffrn_radiation_source 'fine-focus sealed tube'
_diffrn_radiation_type MoK\a
_diffrn_radiation_wavelength 0.71073
_diffrn_reflns_av_R_equivalents 0.0262
_diffrn_reflns_av_sigmaI/netI 0.0339
_diffrn_reflns_limit_h_max 9
_diffrn_reflns_limit_h_min -9
_diffrn_reflns_limit_k_max 10
_diffrn_reflns_limit_k_min -10
_diffrn_reflns_limit_l_max 15
_diffrn_reflns_limit_l_min -15
_diffrn_reflns_number 6741
_diffrn_reflns_theta_full 27.48
_diffrn_reflns_theta_max 27.48
_diffrn_reflns_theta_min 3.08
_diffrn_standards_decay_% 0
_diffrn_standards_interval_count 0
_diffrn_standards_interval_time 0
_diffrn_standards_number 0
_exptl_absorpt_coefficient_mu 2.112
_exptl_absorpt_correction_type none
_exptl_crystal_colour Colorless
_exptl_crystal_density_diffrn 1.880
_exptl_crystal_density_meas ?
_exptl_crystal_density_method 'not measured'
_exptl_crystal_description Prism
_exptl_crystal_F_000 354
_exptl_crystal_size_max 0.20
_exptl_crystal_size_mid 0.20
_exptl_crystal_size_min 0.20
_refine_diff_density_max 0.372
_refine_diff_density_min -0.475
_refine_diff_density_rms 0.080
_refine_ls_extinction_method none
_refine_ls_goodness_of_fit_ref 1.123
_refine_ls_hydrogen_treatment constr
_refine_ls_matrix_type full
_refine_ls_number_parameters 150
_refine_ls_number_reflns 2899
_refine_ls_number_restraints 0
_refine_ls_restrained_S_all 1.123
_refine_ls_R_factor_all 0.0447
_refine_ls_R_factor_gt 0.0304
_refine_ls_shift/su_max 0.000
_refine_ls_shift/su_mean 0.000
_refine_ls_structure_factor_coef Fsqd
_refine_ls_weighting_details 'calc w=1/[\s^2^(Fo^2^)+(0.0188P)^2^+0.2650P] where P=(Fo^2^+2Fc^2^)/3'
_refine_ls_weighting_scheme calc
_refine_ls_wR_factor_gt 0.0539
_refine_ls_wR_factor_ref 0.0568
_reflns_number_gt 2368
_reflns_number_total 2899
_reflns_threshold_expression I>2sigma(I)
_cod_data_source_file c1ce05287j.txt
_cod_data_source_block 5
_cod_depositor_comments
;
The following automatic conversions were performed:

'_symmetry_cell_setting' value 'Triclinic' changed to 'triclinic'
according to /home/saulius/struct/CIF-dictionaries/cif_core.dic
dictionary named 'cif_core.dic' version 2.4.1 from 2010-06-29.

Automatic conversion script
Id: cif_fix_values 1715 2011-07-08 13:25:40Z adriana 

The following automatic conversions were performed:

'_exptl_crystal_density_meas' value 'not measured' was changed to '?'
- the value is perceived as not measured.

Automatic conversion script
Id: cif_fix_values 3008 2015-01-20 13:52:24Z robertas 
;
_cod_original_cell_volume 638.5(2)
_cod_original_sg_symbol_H-M P-1
_cod_database_code 7206291

loop_
_symmetry_equiv_pos_as_xyz
'x, y, z'
'-x, -y, -z'

loop_
_atom_site_label
_atom_site_type_symbol
_atom_site_fract_x
_atom_site_fract_y
_atom_site_fract_z
_atom_site_U_iso_or_equiv
_atom_site_adp_type
_atom_site_occupancy
_atom_site_symmetry_multiplicity
_atom_site_calc_flag
_atom_site_refinement_flags
_atom_site_disorder_assembly
_atom_site_disorder_group
Cd1 Cd 0.0000 0.0000 1.0000 0.02666(9) Uani 1 2 d S . .
Cd2 Cd 0.5000 0.0000 1.0000 0.02713(9) Uani 1 2 d S . .
Cl1 Cl 0.17674(10) -0.21810(10) 0.89479(8) 0.03575(19) Uani 1 1 d . . .
Cl2 Cl 0.32828(10) 0.12816(10) 1.17193(7) 0.03365(18) Uani 1 1 d . . .
O1 O 0.0897(3) 0.1782(3) 0.88470(19) 0.0315(5) Uani 1 1 d . . .
O2 O 0.4020(3) 0.1854(3) 0.8889(2) 0.0346(5) Uani 1 1 d . . .
N1 N 0.7197(4) 0.2573(4) 0.7840(3) 0.0453(8) Uani 1 1 d . . .
H1A H 0.6205 0.2292 0.8172 0.054 Uiso 1 1 calc R . .
H1B H 0.8136 0.2065 0.8104 0.054 Uiso 1 1 calc R . .
C1 C 0.2368(4) 0.2021(4) 0.8429(3) 0.0247(6) Uani 1 1 d . . .
C2 C 0.2106(4) 0.2519(4) 0.7257(3) 0.0240(6) Uani 1 1 d . . .
C3 C 0.2832(4) 0.4143(4) 0.7247(3) 0.0326(7) Uani 1 1 d . . .
H3 H 0.3524 0.4995 0.8008 0.039 Uiso 1 1 d R . .
C4 C 0.2567(5) 0.4604(4) 0.6134(3) 0.0394(8) Uani 1 1 d . . .
H4 H 0.3091 0.5759 0.6147 0.047 Uiso 1 1 d R . .
C5 C 0.1583(5) 0.3416(4) 0.5057(3) 0.0371(8) Uani 1 1 d . . .
H5 H 0.1434 0.3735 0.4309 0.045 Uiso 1 1 d R . .
C6 C 0.0783(4) 0.1691(4) 0.5014(3) 0.0291(7) Uani 1 1 d . . .
C7 C 0.1052(4) 0.1219(4) 0.6126(3) 0.0257(6) Uani 1 1 d . . .
C8 C 0.0272(4) -0.0467(4) 0.6089(3) 0.0299(7) Uani 1 1 d . . .
H8 H 0.0460 -0.0779 0.6814 0.036 Uiso 1 1 calc R . .
C9 C 0.6525(7) 0.1874(8) 0.6487(4) 0.0934(19) Uani 1 1 d . . .
H9A H 0.5371 0.2240 0.6208 0.140 Uiso 1 1 calc R . .
H9B H 0.6253 0.0642 0.6258 0.140 Uiso 1 1 calc R . .
H9C H 0.7516 0.2286 0.6116 0.140 Uiso 1 1 calc R . .
C10 C 0.7934(6) 0.4418(5) 0.8290(6) 0.102(2) Uani 1 1 d . . .
H10A H 0.9155 0.4711 0.8093 0.153 Uiso 1 1 calc R . .
H10B H 0.8107 0.4794 0.9167 0.153 Uiso 1 1 calc R . .
H10C H 0.7029 0.4971 0.7909 0.153 Uiso 1 1 calc R . .

loop_
_atom_site_aniso_label
_atom_site_aniso_U_11
_atom_site_aniso_U_22
_atom_site_aniso_U_33
_atom_site_aniso_U_23
_atom_site_aniso_U_13
_atom_site_aniso_U_12
Cd1 0.02120(16) 0.03375(18) 0.03110(18) 0.01378(15) 0.01102(13) 0.01068(13)
Cd2 0.01812(15) 0.03331(18) 0.03331(19) 0.01468(15) 0.00724(13) 0.00629(13)
Cl1 0.0233(4) 0.0283(4) 0.0502(5) 0.0010(4) 0.0115(3) 0.0045(3)
Cl2 0.0265(4) 0.0396(4) 0.0328(4) 0.0070(4) 0.0074(3) 0.0076(3)
O1 0.0274(11) 0.0423(13) 0.0330(12) 0.0185(10) 0.0135(9) 0.0117(10)
O2 0.0226(11) 0.0460(13) 0.0418(13) 0.0240(11) 0.0073(9) 0.0097(10)
N1 0.0330(15) 0.0555(19) 0.064(2) 0.0375(17) 0.0198(15) 0.0156(14)
C1 0.0234(14) 0.0249(15) 0.0264(15) 0.0078(13) 0.0079(12) 0.0046(12)
C2 0.0191(13) 0.0307(16) 0.0283(16) 0.0122(14) 0.0105(12) 0.0112(12)
C3 0.0326(16) 0.0301(17) 0.0357(18) 0.0086(15) 0.0102(14) 0.0083(14)
C4 0.048(2) 0.0285(17) 0.046(2) 0.0194(16) 0.0119(17) 0.0062(15)
C5 0.0437(19) 0.0355(18) 0.0379(19) 0.0209(16) 0.0110(16) 0.0078(15)
C6 0.0287(15) 0.0318(17) 0.0332(17) 0.0162(14) 0.0099(13) 0.0113(13)
C7 0.0217(14) 0.0327(17) 0.0290(16) 0.0147(14) 0.0093(12) 0.0110(13)
C8 0.0323(16) 0.0342(17) 0.0269(16) 0.0138(14) 0.0087(13) 0.0088(14)
C9 0.077(3) 0.176(6) 0.061(3) 0.048(4) 0.033(3) 0.078(4)
C10 0.042(2) 0.050(3) 0.208(7) 0.051(4) 0.005(3) 0.000(2)

loop_
_atom_type_symbol
_atom_type_description
_atom_type_scat_dispersion_real
_atom_type_scat_dispersion_imag
_atom_type_scat_source
C C 0.0033 0.0016 'International Tables Vol C Tables 4.2.6.8 and 6.1.1.4'
H H 0.0000 0.0000 'International Tables Vol C Tables 4.2.6.8 and 6.1.1.4'
O O 0.0106 0.0060 'International Tables Vol C Tables 4.2.6.8 and 6.1.1.4'
Cd Cd -0.8075 1.2024 'International Tables Vol C Tables 4.2.6.8 and 6.1.1.4'
Cl Cl 0.1484 0.1585 'International Tables Vol C Tables 4.2.6.8 and 6.1.1.4'
N N 0.0061 0.0033 'International Tables Vol C Tables 4.2.6.8 and 6.1.1.4'

loop_
_geom_angle_atom_site_label_1
_geom_angle_atom_site_label_2
_geom_angle_atom_site_label_3
_geom_angle
_geom_angle_site_symmetry_1
_geom_angle_site_symmetry_3
_geom_angle_publ_flag
O1 Cd1 O1 180.000(1) . 2_557 ?
O1 Cd1 Cl1 90.06(5) . 2_557 ?
O1 Cd1 Cl1 89.94(5) 2_557 2_557 ?
O1 Cd1 Cl1 89.94(5) . . ?
O1 Cd1 Cl1 90.06(5) 2_557 . ?
Cl1 Cd1 Cl1 180.0 2_557 . ?
O1 Cd1 Cl2 87.34(6) . 2_557 ?
O1 Cd1 Cl2 92.66(6) 2_557 2_557 ?
Cl1 Cd1 Cl2 85.94(4) 2_557 2_557 ?
Cl1 Cd1 Cl2 94.06(4) . 2_557 ?
O1 Cd1 Cl2 92.66(6) . . ?
O1 Cd1 Cl2 87.34(6) 2_557 . ?
Cl1 Cd1 Cl2 94.06(4) 2_557 . ?
Cl1 Cd1 Cl2 85.94(4) . . ?
Cl2 Cd1 Cl2 180.000(1) 2_557 . ?
O2 Cd2 O2 180.000(1) . 2_657 ?
O2 Cd2 Cl1 89.92(6) . 2_657 ?
O2 Cd2 Cl1 90.08(6) 2_657 2_657 ?
O2 Cd2 Cl1 90.08(6) . . ?
O2 Cd2 Cl1 89.92(6) 2_657 . ?
Cl1 Cd2 Cl1 180.0 2_657 . ?
O2 Cd2 Cl2 90.73(6) . . ?
O2 Cd2 Cl2 89.27(6) 2_657 . ?
Cl1 Cd2 Cl2 93.70(4) 2_657 . ?
Cl1 Cd2 Cl2 86.30(4) . . ?
O2 Cd2 Cl2 89.27(6) . 2_657 ?
O2 Cd2 Cl2 90.73(6) 2_657 2_657 ?
Cl1 Cd2 Cl2 86.30(4) 2_657 2_657 ?
Cl1 Cd2 Cl2 93.70(4) . 2_657 ?
Cl2 Cd2 Cl2 180.00(2) . 2_657 ?
Cd2 Cl1 Cd1 89.36(3) . . ?
Cd2 Cl2 Cd1 86.33(3) . . ?
C1 O1 Cd1 131.27(18) . . ?
C1 O2 Cd2 131.36(18) . . ?
C10 N1 C9 114.7(4) . . ?
C10 N1 H1A 108.6 . . ?
C9 N1 H1A 108.6 . . ?
C10 N1 H1B 108.6 . . ?
C9 N1 H1B 108.6 . . ?
H1A N1 H1B 107.6 . . ?
O2 C1 O1 126.0(3) . . ?
O2 C1 C2 117.3(2) . . ?
O1 C1 C2 116.7(2) . . ?
C3 C2 C7 120.2(3) . . ?
C3 C2 C1 121.7(3) . . ?
C7 C2 C1 118.1(3) . . ?
C2 C3 C4 121.2(3) . . ?
C2 C3 H3 119.3 . . ?
C4 C3 H3 119.5 . . ?
C5 C4 C3 120.0(3) . . ?
C5 C4 H4 120.1 . . ?
C3 C4 H4 119.9 . . ?
C4 C5 C6 121.2(3) . . ?
C4 C5 H5 119.3 . . ?
C6 C5 H5 119.5 . . ?
C8 C6 C7 119.4(3) 2_556 . ?
C8 C6 C5 121.5(3) 2_556 . ?
C7 C6 C5 119.1(3) . . ?
C8 C7 C6 119.3(3) . . ?
C8 C7 C2 122.4(3) . . ?
C6 C7 C2 118.3(3) . . ?
C6 C8 C7 121.2(3) 2_556 . ?
C6 C8 H8 119.4 2_556 . ?
C7 C8 H8 119.4 . . ?
N1 C9 H9A 109.5 . . ?
N1 C9 H9B 109.5 . . ?
H9A C9 H9B 109.5 . . ?
N1 C9 H9C 109.5 . . ?
H9A C9 H9C 109.5 . . ?
H9B C9 H9C 109.5 . . ?
N1 C10 H10A 109.5 . . ?
N1 C10 H10B 109.5 . . ?
H10A C10 H10B 109.5 . . ?
N1 C10 H10C 109.5 . . ?
H10A C10 H10C 109.5 . . ?
H10B C10 H10C 109.5 . . ?

loop_
_geom_bond_atom_site_label_1
_geom_bond_atom_site_label_2
_geom_bond_distance
_geom_bond_site_symmetry_2
_geom_bond_publ_flag
Cd1 O1 2.317(2) . ?
Cd1 O1 2.317(2) 2_557 ?
Cd1 Cl1 2.5721(11) 2_557 ?
Cd1 Cl1 2.5721(11) . ?
Cd1 Cl2 2.6439(14) 2_557 ?
Cd1 Cl2 2.6439(14) . ?
Cd2 O2 2.347(2) . ?
Cd2 O2 2.347(2) 2_657 ?
Cd2 Cl1 2.5638(14) 2_657 ?
Cd2 Cl1 2.5638(14) . ?
Cd2 Cl2 2.6348(11) . ?
Cd2 Cl2 2.6348(11) 2_657 ?
O1 C1 1.255(3) . ?
O2 C1 1.255(3) . ?
N1 C10 1.448(5) . ?
N1 C9 1.476(5) . ?
N1 H1A 0.9000 . ?
N1 H1B 0.9000 . ?
C1 C2 1.501(4) . ?
C2 C3 1.360(4) . ?
C2 C7 1.443(4) . ?
C3 C4 1.421(4) . ?
C3 H3 0.9600 . ?
C4 C5 1.353(5) . ?
C4 H4 0.9601 . ?
C5 C6 1.429(4) . ?
C5 H5 0.9599 . ?
C6 C8 1.397(4) 2_556 ?
C6 C7 1.424(4) . ?
C7 C8 1.399(4) . ?
C8 C6 1.397(4) 2_556 ?
C8 H8 0.9300 . ?
C9 H9A 0.9600 . ?
C9 H9B 0.9600 . ?
C9 H9C 0.9600 . ?
C10 H10A 0.9600 . ?
C10 H10B 0.9600 . ?
C10 H10C 0.9600 . ?

loop_
_geom_hbond_atom_site_label_D
_geom_hbond_atom_site_label_H
_geom_hbond_atom_site_label_A
_geom_hbond_distance_DH
_geom_hbond_distance_HA
_geom_hbond_distance_DA
_geom_hbond_angle_DHA
_geom_hbond_site_symmetry_A
N1 H1A O2 0.90 1.94 2.840(3) 175.7 .
N1 H1B O1 0.90 2.09 2.950(3) 159.3 1_655

loop_
_geom_torsion_atom_site_label_1
_geom_torsion_atom_site_label_2
_geom_torsion_atom_site_label_3
_geom_torsion_atom_site_label_4
_geom_torsion
_geom_torsion_site_symmetry_1
_geom_torsion_site_symmetry_2
_geom_torsion_site_symmetry_3
_geom_torsion_site_symmetry_4
_geom_torsion_publ_flag
O2 Cd2 Cl1 Cd1 -64.48(6) . . . . ?
O2 Cd2 Cl1 Cd1 115.52(6) 2_657 . . . ?
Cl1 Cd2 Cl1 Cd1 145(100) 2_657 . . . ?
Cl2 Cd2 Cl1 Cd1 26.25(3) . . . . ?
Cl2 Cd2 Cl1 Cd1 -153.75(3) 2_657 . . . ?
O1 Cd1 Cl1 Cd2 66.51(6) . . . . ?
O1 Cd1 Cl1 Cd2 -113.49(6) 2_557 . . . ?
Cl1 Cd1 Cl1 Cd2 -145(100) 2_557 . . . ?
Cl2 Cd1 Cl1 Cd2 153.84(3) 2_557 . . . ?
Cl2 Cd1 Cl1 Cd2 -26.16(3) . . . . ?
O2 Cd2 Cl2 Cd1 64.50(6) . . . . ?
O2 Cd2 Cl2 Cd1 -115.50(6) 2_657 . . . ?
Cl1 Cd2 Cl2 Cd1 154.46(3) 2_657 . . . ?
Cl1 Cd2 Cl2 Cd1 -25.54(3) . . . . ?
Cl2 Cd2 Cl2 Cd1 -154(100) 2_657 . . . ?
O1 Cd1 Cl2 Cd2 -64.29(5) . . . . ?
O1 Cd1 Cl2 Cd2 115.71(5) 2_557 . . . ?
Cl1 Cd1 Cl2 Cd2 -154.54(3) 2_557 . . . ?
Cl1 Cd1 Cl2 Cd2 25.46(3) . . . . ?
Cl2 Cd1 Cl2 Cd2 38(100) 2_557 . . . ?
O1 Cd1 O1 C1 -38(100) 2_557 . . . ?
Cl1 Cd1 O1 C1 148.7(2) 2_557 . . . ?
Cl1 Cd1 O1 C1 -31.3(2) . . . . ?
Cl2 Cd1 O1 C1 -125.4(2) 2_557 . . . ?
Cl2 Cd1 O1 C1 54.6(2) . . . . ?
O2 Cd2 O2 C1 20(100) 2_657 . . . ?
Cl1 Cd2 O2 C1 -153.8(3) 2_657 . . . ?
Cl1 Cd2 O2 C1 26.2(3) . . . . ?
Cl2 Cd2 O2 C1 -60.1(3) . . . . ?
Cl2 Cd2 O2 C1 119.9(3) 2_657 . . . ?
Cd2 O2 C1 O1 32.0(4) . . . . ?
Cd2 O2 C1 C2 -146.7(2) . . . . ?
Cd1 O1 C1 O2 -28.6(4) . . . . ?
Cd1 O1 C1 C2 150.2(2) . . . . ?
O2 C1 C2 C3 -73.9(4) . . . . ?
O1 C1 C2 C3 107.2(3) . . . . ?
O2 C1 C2 C7 106.1(3) . . . . ?
O1 C1 C2 C7 -72.8(3) . . . . ?
C7 C2 C3 C4 0.4(4) . . . . ?
C1 C2 C3 C4 -179.6(3) . . . . ?
C2 C3 C4 C5 -0.3(5) . . . . ?
C3 C4 C5 C6 0.5(5) . . . . ?
C4 C5 C6 C8 178.5(3) . . . 2_556 ?
C4 C5 C6 C7 -0.8(5) . . . . ?
C8 C6 C7 C8 0.7(5) 2_556 . . . ?
C5 C6 C7 C8 180.0(3) . . . . ?
C8 C6 C7 C2 -178.5(3) 2_556 . . . ?
C5 C6 C7 C2 0.9(4) . . . . ?
C3 C2 C7 C8 -179.8(3) . . . . ?
C1 C2 C7 C8 0.2(4) . . . . ?
C3 C2 C7 C6 -0.7(4) . . . . ?
C1 C2 C7 C6 179.3(2) . . . . ?
C6 C7 C8 C6 -0.7(5) . . . 2_556 ?
C2 C7 C8 C6 178.4(3) . . . 2_556 ?
